data_2023115
loop_
_publ_author_name
'Gorbunov, Alexander'
'Bezzubov, Stanislav'
'Malakhova, Maria'
'Kovalev, Vladimir'
'Vatsouro, Ivan'

_publ_section_title
;
 Synthesis and crystal structures of
 5,17-dibromo-26,28-dihydroxy-25,27-dipropynyloxycalix[4]arene,
 5,17-dibromo-26,28-dipropoxy-25,27-dipropynyloxycalix[4]arene and
 25,27-bis(2-azidoethoxy)-5,17-dibromo-26,28-dihydroxycalix[4]arene
;
_journal_issue 6
_journal_name_full 'Acta Crystallographica Section E Crystallographic Communications'
_journal_paper_doi 10.1107/S2056989024003785
_journal_volume 80
_journal_year 2024
_chemical_formula_iupac 'C40 H38 Br2 O4'
_chemical_formula_moiety 'C40 H38 Br2 O4'
_chemical_formula_sum 'C40 H38 Br2 O4'
_chemical_formula_weight 742.52
_chemical_name_systematic
;
5,17-Dibromo-26,28-dipropoxy-25,27-dipropynyloxycalix[4]arene
;
_space_group_crystal_system orthorhombic
_space_group_IT_number 60
_space_group_name_Hall '-P 2n 2ab'
_space_group_name_H-M_alt 'P b c n'
_atom_sites_solution_hydrogens difmap
_atom_sites_solution_primary dual
_audit_creation_method
;
Olex2 1.3
(compiled Nov 21 2019 18:26:39 for OlexSys, GUI svn.r6003)
;
_cell_angle_alpha 90
_cell_angle_beta 90
_cell_angle_gamma 90
_cell_formula_units_Z 4
_cell_length_a 18.1223(7)
_cell_length_b 9.9840(4)
_cell_length_c 18.2863(7)
_cell_measurement_reflns_used 9929
_cell_measurement_temperature 100.0
_cell_measurement_theta_max 31.46
_cell_measurement_theta_min 2.33
_cell_volume 3308.6(2)
_computing_cell_refinement
;
APEX3 (Bruker, 2017)
;
_computing_data_collection
;
APEX3 (Bruker, 2017)
;
_computing_data_reduction
;
SAINT (Bruker, 2017)
;
_computing_molecular_graphics
;
Olex2 1.3 (Dolomanov <i>et al.</i>,  2009)
;
_computing_publication_material
;
Olex2 1.3 (Dolomanov <i>et al.</i>,  2009)
;
_computing_structure_refinement
;
SHELXL (Sheldrick, 2015b)
;
_computing_structure_solution
;
<i>SHELXT</i> (Sheldrick, 2015a)
;
_diffrn_ambient_temperature 100.0
_diffrn_detector 'Bruker PHOTON III CMOS'
_diffrn_detector_area_resol_mean 10.4
_diffrn_measured_fraction_theta_full 1.000
_diffrn_measured_fraction_theta_max 1.000
_diffrn_measurement_device '3-circle diffractometer'
_diffrn_measurement_device_type 'Bruker D8 Venture'
_diffrn_measurement_method \w-scan
_diffrn_radiation_monochromator 'focusing mirrors'
_diffrn_radiation_probe x-ray
_diffrn_radiation_type MoK\a
_diffrn_radiation_wavelength 0.71073
_diffrn_reflns_av_R_equivalents 0.0595
_diffrn_reflns_av_unetI/netI 0.0326
_diffrn_reflns_limit_h_max 26
_diffrn_reflns_limit_h_min -26
_diffrn_reflns_limit_k_max 14
_diffrn_reflns_limit_k_min -14
_diffrn_reflns_limit_l_max 26
_diffrn_reflns_limit_l_min -26
_diffrn_reflns_number 55960
_diffrn_reflns_theta_full 25.242
_diffrn_reflns_theta_max 31.534
_diffrn_reflns_theta_min 2.227
_diffrn_source 'microfocus sealed X-ray tube'
_diffrn_source_current 1.4
_diffrn_source_power 0.07
_diffrn_source_voltage 50.0
_diffrn_standards_number 0
_exptl_absorpt_coefficient_mu 2.492
_exptl_absorpt_correction_T_max 0.7462
_exptl_absorpt_correction_T_min 0.5446
_exptl_absorpt_correction_type multi-scan
_exptl_absorpt_process_details
;
(<i>SADABS</i>; Krause <i>et al.</i>, 2015)
;
_exptl_crystal_colour colourless
_exptl_crystal_density_diffrn 1.491
_exptl_crystal_description block
_exptl_crystal_F_000 1520
_exptl_crystal_size_max 0.35
_exptl_crystal_size_mid 0.25
_exptl_crystal_size_min 0.22
_refine_diff_density_max 0.418
_refine_diff_density_min -0.509
_refine_ls_extinction_method none
_refine_ls_goodness_of_fit_ref 1.036
_refine_ls_hydrogen_treatment refxyz
_refine_ls_matrix_type full
_refine_ls_number_parameters 283
_refine_ls_number_reflns 5529
_refine_ls_number_restraints 0
_refine_ls_restrained_S_all 1.036
_refine_ls_R_factor_all 0.0446
_refine_ls_R_factor_gt 0.0298
_refine_ls_shift/su_max 0.001
_refine_ls_shift/su_mean 0.000
_refine_ls_structure_factor_coef Fsqd
_refine_ls_weighting_details 'w=1/[\s^2^(Fo^2^)+(0.0275P)^2^+1.7553P] where P=(Fo^2^+2Fc^2^)/3'
_refine_ls_weighting_scheme calc
_refine_ls_wR_factor_gt 0.0642
_refine_ls_wR_factor_ref 0.0690
_reflns_number_gt 4481
_reflns_number_total 5529
_reflns_threshold_expression 'I > 2\s(I)'
_cod_data_source_file wm5716.cif
_cod_data_source_block 2
_cod_database_code 2023115
_shelx_space_group_comment
;
The symmetry employed for this shelxl refinement is uniquely defined
by the following loop, which should always be used as a source of
symmetry information in preference to the above space-group names.
They are only intended as comments.
;
_shelx_estimated_absorpt_t_min 0.476
_shelx_estimated_absorpt_t_max 0.610

loop_
_space_group_symop_operation_xyz
'x, y, z'
'-x+1/2, -y+1/2, z+1/2'
'-x, y, -z+1/2'
'x+1/2, -y+1/2, -z'
'-x, -y, -z'
'x-1/2, y-1/2, -z-1/2'
'x, -y, z-1/2'
'-x-1/2, y-1/2, z'

loop_
_atom_site_type_symbol
_atom_site_label
_atom_site_fract_x
_atom_site_fract_y
_atom_site_fract_z
_atom_site_U_iso_or_equiv
_atom_site_adp_type
_atom_site_calc_flag
_atom_site_occupancy
_atom_site_disorder_assembly
_atom_site_disorder_group
Br Br1 0.58375(2) 0.73040(2) 0.32024(2) 0.01950(5) Uani d 1 . .
O O1 0.63861(5) 0.13925(9) 0.35764(5) 0.01210(18) Uani d 1 . .
O O2 0.40187(5) 0.38259(9) 0.37445(5) 0.01229(19) Uani d 1 . .
C C1 0.57053(7) 0.33574(14) 0.39089(7) 0.0121(2) Uani d 1 . .
C C2 0.55903(7) 0.47314(14) 0.38265(8) 0.0132(2) Uani d 1 . .
H H2 0.5264(10) 0.5205(18) 0.4150(10) 0.022(5) Uiso d 1 . .
C C3 0.59636(7) 0.54202(14) 0.32816(8) 0.0139(3) Uani d 1 . .
C C4 0.64115(7) 0.47686(13) 0.27830(7) 0.0130(2) Uani d 1 . .
H H4 0.6605(9) 0.5244(16) 0.2376(9) 0.014(4) Uiso d 1 . .
C C5 0.65355(7) 0.33956(13) 0.28585(7) 0.0113(2) Uani d 1 . .
C C6 0.62149(7) 0.27266(13) 0.34495(7) 0.0113(2) Uani d 1 . .
C C7 0.52365(8) 0.25329(14) 0.44288(8) 0.0131(2) Uani d 1 . .
H H7A 0.5539(10) 0.1879(17) 0.4687(9) 0.011(4) Uiso d 1 . .
H H7B 0.4995(10) 0.3097(18) 0.4804(9) 0.017(4) Uiso d 1 . .
C C8 0.46578(7) 0.17719(14) 0.39939(7) 0.0118(2) Uani d 1 . .
C C9 0.47238(8) 0.03988(14) 0.38663(8) 0.0148(3) Uani d 1 . .
H H9 0.5125(10) -0.0059(17) 0.4081(9) 0.018(4) Uiso d 1 . .
C C10 0.42317(8) -0.02671(15) 0.34115(8) 0.0157(3) Uani d 1 . .
H H10 0.4300(10) -0.116(2) 0.3325(10) 0.019(5) Uiso d 1 . .
C C11 0.36687(8) 0.04353(14) 0.30659(8) 0.0141(3) Uani d 1 . .
H H11 0.3354(10) 0.0006(18) 0.2722(10) 0.020(4) Uiso d 1 . .
C C12 0.35870(7) 0.18099(14) 0.31759(7) 0.0122(2) Uani d 1 . .
C C13 0.40748(7) 0.24448(13) 0.36548(7) 0.0112(2) Uani d 1 . .
C C14 0.69566(7) 0.26270(14) 0.22740(8) 0.0126(2) Uani d 1 . .
H H14A 0.7316(10) 0.2045(18) 0.2481(10) 0.019(5) Uiso d 1 . .
C C15 0.70695(8) 0.12828(14) 0.39858(8) 0.0139(3) Uani d 1 . .
H H15A 0.7029(9) 0.1811(17) 0.4442(9) 0.012(4) Uiso d 1 . .
H H15B 0.7467(10) 0.1659(17) 0.3699(9) 0.014(4) Uiso d 1 . .
C C16 0.72114(8) -0.01789(14) 0.41520(8) 0.0136(3) Uani d 1 . .
H H16A 0.7153(9) -0.0676(17) 0.3706(10) 0.015(4) Uiso d 1 . .
H H16B 0.7734(11) -0.0273(18) 0.4308(10) 0.022(5) Uiso d 1 . .
C C17 0.67134(9) -0.07477(16) 0.47447(8) 0.0182(3) Uani d 1 . .
H H17A 0.6817(11) -0.169(2) 0.4837(10) 0.027(5) Uiso d 1 . .
H H17B 0.6797(12) -0.027(2) 0.5232(12) 0.037(6) Uiso d 1 . .
H H17C 0.6186(11) -0.0630(19) 0.4634(10) 0.027(5) Uiso d 1 . .
C C18 0.35282(8) 0.42342(14) 0.43170(8) 0.0148(3) Uani d 1 . .
H H18A 0.3726(10) 0.4016(17) 0.4800(10) 0.016(4) Uiso d 1 . .
H H18B 0.3044(10) 0.3780(17) 0.4257(9) 0.016(4) Uiso d 1 . .
C C19 0.34403(8) 0.56881(15) 0.42539(8) 0.0167(3) Uani d 1 . .
C C20 0.33838(9) 0.68613(16) 0.41828(9) 0.0227(3) Uani d 1 . .
H H14B 0.7229(11) 0.324(2) 0.1945(11) 0.034 Uiso d 1 . .
H H20 0.3365(13) 0.776(2) 0.4114(12) 0.041(6) Uiso d 1 . .

loop_
_atom_site_aniso_label
_atom_site_aniso_U_11
_atom_site_aniso_U_22
_atom_site_aniso_U_33
_atom_site_aniso_U_12
_atom_site_aniso_U_13
_atom_site_aniso_U_23
Br1 0.02093(8) 0.00958(7) 0.02800(9) 0.00170(5) -0.00372(6) -0.00016(5)
O1 0.0104(4) 0.0103(4) 0.0157(5) 0.0006(3) -0.0024(4) 0.0012(4)
O2 0.0125(4) 0.0102(4) 0.0142(4) 0.0004(3) 0.0032(4) -0.0016(3)
C1 0.0094(6) 0.0146(6) 0.0124(6) -0.0005(5) -0.0023(4) -0.0006(5)
C2 0.0112(5) 0.0140(6) 0.0146(6) 0.0003(5) -0.0015(5) -0.0035(5)
C3 0.0133(6) 0.0098(6) 0.0185(7) -0.0008(4) -0.0052(5) -0.0012(5)
C4 0.0128(6) 0.0124(6) 0.0136(6) -0.0020(5) -0.0024(5) 0.0014(5)
C5 0.0092(5) 0.0127(6) 0.0121(6) -0.0005(4) -0.0021(4) -0.0008(5)
C6 0.0099(5) 0.0104(6) 0.0136(6) -0.0005(5) -0.0027(5) 0.0002(5)
C7 0.0119(6) 0.0148(6) 0.0125(6) 0.0001(5) 0.0004(5) 0.0011(5)
C8 0.0107(5) 0.0140(6) 0.0107(6) -0.0004(5) 0.0025(5) 0.0007(5)
C9 0.0131(6) 0.0146(6) 0.0167(6) 0.0023(5) 0.0017(5) 0.0030(5)
C10 0.0166(6) 0.0115(6) 0.0188(7) 0.0002(5) 0.0041(5) 0.0006(5)
C11 0.0136(6) 0.0135(6) 0.0152(6) -0.0015(5) 0.0007(5) -0.0004(5)
C12 0.0113(6) 0.0129(6) 0.0125(6) -0.0006(5) 0.0020(5) 0.0015(5)
C13 0.0115(6) 0.0111(6) 0.0111(6) -0.0005(4) 0.0033(4) 0.0007(4)
C14 0.0098(6) 0.0143(6) 0.0138(6) 0.0007(5) -0.0002(5) 0.0004(5)
C15 0.0115(6) 0.0144(6) 0.0157(6) 0.0003(5) -0.0028(5) 0.0018(5)
C16 0.0124(6) 0.0137(6) 0.0148(6) 0.0028(5) 0.0017(5) 0.0030(5)
C17 0.0169(7) 0.0198(7) 0.0181(7) 0.0017(6) 0.0015(5) 0.0065(6)
C18 0.0165(6) 0.0138(6) 0.0141(6) 0.0004(5) 0.0044(5) -0.0019(5)
C19 0.0151(6) 0.0194(7) 0.0156(6) 0.0006(5) 0.0029(5) -0.0023(5)
C20 0.0268(8) 0.0173(7) 0.0240(8) 0.0014(6) 0.0063(6) -0.0012(6)

loop_
_atom_type_symbol
_atom_type_description
_atom_type_scat_dispersion_real
_atom_type_scat_dispersion_imag
_atom_type_scat_source
C C 0.0033 0.0016 'International Tables Vol C Tables 4.2.6.8 and 6.1.1.4'
H H 0.0000 0.0000 'International Tables Vol C Tables 4.2.6.8 and 6.1.1.4'
Br Br -0.2901 2.4595 'International Tables Vol C Tables 4.2.6.8 and 6.1.1.4'
O O 0.0106 0.0060 'International Tables Vol C Tables 4.2.6.8 and 6.1.1.4'

loop_
_geom_angle_atom_site_label_1
_geom_angle_atom_site_label_2
_geom_angle_atom_site_label_3
_geom_angle_site_symmetry_1
_geom_angle_site_symmetry_3
_geom_angle
_geom_angle_publ_flag
C6 O1 C15 . . 110.46(10) ?
C13 O2 C18 . . 114.41(10) ?
C2 C1 C6 . . 118.46(12) ?
C2 C1 C7 . . 121.14(12) ?
C6 C1 C7 . . 120.12(12) ?
C1 C2 H2 . . 120.6(11) ?
C3 C2 C1 . . 119.48(13) ?
C3 C2 H2 . . 119.9(11) ?
C2 C3 Br1 . . 119.14(10) ?
C4 C3 Br1 . . 119.07(11) ?
C4 C3 C2 . . 121.77(13) ?
C3 C4 H4 . . 119.9(10) ?
C3 C4 C5 . . 119.42(13) ?
C5 C4 H4 . . 120.6(10) ?
C4 C5 C6 . . 118.62(12) ?
C4 C5 C14 . . 120.45(12) ?
C6 C5 C14 . . 120.73(12) ?
O1 C6 C1 . . 118.67(12) ?
O1 C6 C5 . . 119.70(12) ?
C5 C6 C1 . . 121.60(12) ?
C1 C7 H7A . . 110.6(10) ?
C1 C7 H7B . . 111.9(10) ?
C1 C7 C8 . . 109.25(11) ?
H7A C7 H7B . . 107.1(14) ?
C8 C7 H7A . . 107.9(10) ?
C8 C7 H7B . . 110.0(10) ?
C9 C8 C7 . . 121.29(12) ?
C9 C8 C13 . . 117.57(12) ?
C13 C8 C7 . . 120.91(12) ?
C8 C9 H9 . . 118.1(11) ?
C10 C9 C8 . . 121.02(13) ?
C10 C9 H9 . . 120.8(11) ?
C9 C10 H10 . . 118.9(12) ?
C9 C10 C11 . . 120.13(13) ?
C11 C10 H10 . . 120.8(12) ?
C10 C11 H11 . . 120.9(11) ?
C10 C11 C12 . . 120.58(13) ?
C12 C11 H11 . . 118.4(11) ?
C11 C12 C13 . . 118.02(12) ?
C11 C12 C14 . 3_655 121.23(12) ?
C13 C12 C14 . 3_655 120.38(12) ?
O2 C13 C8 . . 118.64(12) ?
O2 C13 C12 . . 118.50(12) ?
C12 C13 C8 . . 122.59(12) ?
C5 C14 H14A . . 111.9(11) ?
C5 C14 H14B . . 111.3(13) ?
C12 C14 C5 3_655 . 109.01(11) ?
C12 C14 H14A 3_655 . 109.3(11) ?
C12 C14 H14B 3_655 . 109.0(12) ?
H14A C14 H14B . . 106.2(16) ?
O1 C15 H15A . . 109.4(10) ?
O1 C15 H15B . . 109.1(10) ?
O1 C15 C16 . . 108.76(11) ?
H15A C15 H15B . . 107.8(14) ?
C16 C15 H15A . . 110.9(10) ?
C16 C15 H15B . . 110.9(10) ?
C15 C16 H16A . . 108.0(10) ?
C15 C16 H16B . . 108.1(10) ?
C15 C16 C17 . . 113.74(12) ?
H16A C16 H16B . . 107.4(14) ?
C17 C16 H16A . . 110.3(10) ?
C17 C16 H16B . . 109.0(10) ?
C16 C17 H17A . . 111.7(11) ?
C16 C17 H17B . . 111.1(12) ?
C16 C17 H17C . . 112.6(11) ?
H17A C17 H17B . . 105.8(16) ?
H17A C17 H17C . . 109.8(16) ?
H17B C17 H17C . . 105.5(16) ?
O2 C18 H18A . . 111.7(10) ?
O2 C18 H18B . . 109.8(10) ?
O2 C18 C19 . . 106.97(11) ?
H18A C18 H18B . . 108.7(14) ?
C19 C18 H18A . . 109.4(10) ?
C19 C18 H18B . . 110.3(10) ?
C20 C19 C18 . . 177.81(16) ?
C19 C20 H20 . . 176.8(15) ?

loop_
_geom_bond_atom_site_label_1
_geom_bond_atom_site_label_2
_geom_bond_site_symmetry_2
_geom_bond_distance
_geom_bond_publ_flag
Br1 C3 . 1.9002(14) ?
O1 C6 . 1.3872(16) ?
O1 C15 . 1.4513(16) ?
O2 C13 . 1.3923(15) ?
O2 C18 . 1.4325(16) ?
C1 C2 . 1.3957(19) ?
C1 C6 . 1.3982(18) ?
C1 C7 . 1.5176(19) ?
C2 H2 . 0.961(18) ?
C2 C3 . 1.387(2) ?
C3 C4 . 1.3833(19) ?
C4 H4 . 0.950(17) ?
C4 C5 . 1.3959(18) ?
C5 C6 . 1.3971(19) ?
C5 C14 . 1.5211(19) ?
C7 H7A . 0.974(17) ?
C7 H7B . 0.990(18) ?
C7 C8 . 1.5197(19) ?
C8 C9 . 1.3957(19) ?
C8 C13 . 1.3971(18) ?
C9 H9 . 0.944(18) ?
C9 C10 . 1.389(2) ?
C10 H10 . 0.91(2) ?
C10 C11 . 1.390(2) ?
C11 H11 . 0.950(18) ?
C11 C12 . 1.3949(19) ?
C12 C13 . 1.3966(19) ?
C12 C14 3_655 1.5209(19) ?
C14 H14A . 0.952(18) ?
C14 H14B . 0.99(2) ?
C15 H15A . 0.990(17) ?
C15 H15B . 0.967(17) ?
C15 C16 . 1.5126(19) ?
C16 H16A . 0.962(18) ?
C16 H16B . 0.992(19) ?
C16 C17 . 1.520(2) ?
C17 H17A . 0.97(2) ?
C17 H17B . 1.02(2) ?
C17 H17C . 0.98(2) ?
C18 H18A . 0.978(17) ?
C18 H18B . 0.993(18) ?
C18 C19 . 1.465(2) ?
C19 C20 . 1.183(2) ?
C20 H20 . 0.90(2) ?

loop_
_geom_torsion_atom_site_label_1
_geom_torsion_atom_site_label_2
_geom_torsion_atom_site_label_3
_geom_torsion_atom_site_label_4
_geom_torsion_site_symmetry_1
_geom_torsion_site_symmetry_2
_geom_torsion_site_symmetry_3
_geom_torsion_site_symmetry_4
_geom_torsion
_geom_torsion_publ_flag
Br1 C3 C4 C5 . . . . 176.93(10) ?
O1 C15 C16 C17 . . . . -73.91(15) ?
C1 C2 C3 Br1 . . . . -177.17(10) ?
C1 C2 C3 C4 . . . . 4.4(2) ?
C1 C7 C8 C9 . . . . 105.00(14) ?
C1 C7 C8 C13 . . . . -69.41(16) ?
C2 C1 C6 O1 . . . . 173.62(12) ?
C2 C1 C6 C5 . . . . -8.25(19) ?
C2 C1 C7 C8 . . . . 101.52(14) ?
C2 C3 C4 C5 . . . . -4.7(2) ?
C3 C4 C5 C6 . . . . -1.51(19) ?
C3 C4 C5 C14 . . . . 173.39(12) ?
C4 C5 C6 O1 . . . . -173.87(11) ?
C4 C5 C6 C1 . . . . 8.02(19) ?
C4 C5 C14 C12 . . . 3_655 -104.49(14) ?
C6 O1 C15 C16 . . . . 176.59(11) ?
C6 C1 C2 C3 . . . . 1.98(19) ?
C6 C1 C7 C8 . . . . -72.24(15) ?
C6 C5 C14 C12 . . . 3_655 70.31(16) ?
C7 C1 C2 C3 . . . . -171.87(12) ?
C7 C1 C6 O1 . . . . -12.46(18) ?
C7 C1 C6 C5 . . . . 165.67(12) ?
C7 C8 C9 C10 . . . . -173.85(13) ?
C7 C8 C13 O2 . . . . -2.26(18) ?
C7 C8 C13 C12 . . . . 171.66(12) ?
C8 C9 C10 C11 . . . . 1.0(2) ?
C9 C8 C13 O2 . . . . -176.87(12) ?
C9 C8 C13 C12 . . . . -2.95(19) ?
C9 C10 C11 C12 . . . . -0.6(2) ?
C10 C11 C12 C13 . . . . -1.5(2) ?
C10 C11 C12 C14 . . . 3_655 171.60(13) ?
C11 C12 C13 O2 . . . . 177.27(11) ?
C11 C12 C13 C8 . . . . 3.34(19) ?
C13 O2 C18 C19 . . . . -170.66(11) ?
C13 C8 C9 C10 . . . . 0.7(2) ?
C14 C5 C6 O1 . . . . 11.25(19) ?
C14 C5 C6 C1 . . . . -166.87(12) ?
C14 C12 C13 O2 3_655 . . . 4.09(18) ?
C14 C12 C13 C8 3_655 . . . -169.84(12) ?
C15 O1 C6 C1 . . . . -98.40(14) ?
C15 O1 C6 C5 . . . . 83.44(15) ?
C18 O2 C13 C8 . . . . -96.01(14) ?
C18 O2 C13 C12 . . . . 89.82(14) ?
